data_1559250
loop_
_publ_author_name
'Maiti, Avijit'
'Chandra, Shubhadeep'
'Sarkar, Biprajit'
'Jana, Anukul'

_publ_section_title
;
 Acyclic Diaminocarbene-Based Thiele, Chichibabin, and M\"uller
 Hydrocarbons
;
_journal_name_full 'Chemical Science'
_journal_paper_doi 10.1039/D0SC03622F
_journal_year 2020
_chemical_formula_moiety 'C34 H46 N4'
_chemical_formula_sum 'C34 H46 N4'
_chemical_formula_weight 510.75
_space_group_crystal_system monoclinic
_space_group_IT_number 14
_space_group_name_Hall '-P 2yn'
_space_group_name_H-M_alt 'P 1 21/n 1'
_atom_sites_solution_hydrogens geom
_atom_sites_solution_primary dual
_audit_creation_date 2020-06-02
_audit_creation_method
;
Olex2 1.2
(compiled 2018.05.29 svn.r3508 for OlexSys, GUI svn.r5506)
;
_audit_update_record
;
2020-06-17 deposited with the CCDC.	2020-10-02 downloaded from the CCDC.
;
_cell_angle_alpha 90
_cell_angle_beta 93.229(7)
_cell_angle_gamma 90
_cell_formula_units_Z 2
_cell_length_a 6.6157(5)
_cell_length_b 22.4602(17)
_cell_length_c 10.2356(8)
_cell_measurement_reflns_used 4835
_cell_measurement_temperature 197.19(10)
_cell_measurement_theta_max 29.0790
_cell_measurement_theta_min 3.2150
_cell_volume 1518.5(2)
_computing_cell_refinement 'CrysAlisPro 1.171.39.29d (Rigaku OD, 2017)'
_computing_data_collection 'CrysAlisPro 1.171.39.29d (Rigaku OD, 2017)'
_computing_data_reduction 'CrysAlisPro 1.171.39.29d (Rigaku OD, 2017)'
_computing_molecular_graphics 'Olex2 (Dolomanov et al., 2009)'
_computing_publication_material 'Olex2 (Dolomanov et al., 2009)'
_computing_structure_refinement 'ShelXL (Sheldrick, 2015)'
_computing_structure_solution 'ShelXT (Sheldrick, 2015)'
_diffrn_ambient_environment N~2~
_diffrn_ambient_temperature 197.19(10)
_diffrn_detector 'CCD plate'
_diffrn_measured_fraction_theta_full 0.997
_diffrn_measured_fraction_theta_max 0.925
_diffrn_measurement_details
;
List of Runs (angles in degrees, time in seconds):

  # Type    Start    End  Width  t~exp~   \w     \q     \k     \f   Frames
#--------------------------------------------------------------------------
  1  \w    -45.00  38.00   0.50   10.31    --    7.20 -38.00 -30.00  166
  2  \w     51.00  96.00   0.50   10.31    --    7.20  77.00 -60.00   90
  3  \w     64.00  96.00   0.50   10.31    --    7.20  77.00  90.00   64
  4  \w    -60.00  20.00   0.50   10.31    --   -7.60 -77.00   0.00  160
  5  \w    -62.00 -11.00   0.50   10.31    --   -7.60 -82.00 150.00  102
;
_diffrn_measurement_device 'four-circle diffractometer'
_diffrn_measurement_device_type 'XtaLAB AFC12 (RINC): Kappa single'
_diffrn_measurement_method '\w scans'
_diffrn_orient_matrix_type 'CrysAlisPro convention (1999,Acta A55,543-557)'
_diffrn_orient_matrix_UB_11 0.0363338000
_diffrn_orient_matrix_UB_12 -0.0248304000
_diffrn_orient_matrix_UB_13 0.0371809000
_diffrn_orient_matrix_UB_21 -0.0144445000
_diffrn_orient_matrix_UB_22 -0.0184111000
_diffrn_orient_matrix_UB_23 -0.0561138000
_diffrn_orient_matrix_UB_31 0.0999361000
_diffrn_orient_matrix_UB_32 0.0063262000
_diffrn_orient_matrix_UB_33 -0.0173730000
_diffrn_radiation_monochromator graphite
_diffrn_radiation_probe x-ray
_diffrn_radiation_type MoK\a
_diffrn_radiation_wavelength 0.71073
_diffrn_reflns_av_R_equivalents 0.0700
_diffrn_reflns_av_unetI/netI 0.0612
_diffrn_reflns_Laue_measured_fraction_full 0.997
_diffrn_reflns_Laue_measured_fraction_max 0.925
_diffrn_reflns_limit_h_max 8
_diffrn_reflns_limit_h_min -8
_diffrn_reflns_limit_k_max 26
_diffrn_reflns_limit_k_min -29
_diffrn_reflns_limit_l_max 13
_diffrn_reflns_limit_l_min -13
_diffrn_reflns_number 11800
_diffrn_reflns_point_group_measured_fraction_full 0.997
_diffrn_reflns_point_group_measured_fraction_max 0.925
_diffrn_reflns_theta_full 25.242
_diffrn_reflns_theta_max 28.267
_diffrn_reflns_theta_min 3.215
_diffrn_source 'fine-focus sealed X-ray tube'
_diffrn_source_type 'Enhance (Mo) X-ray Source'
_exptl_absorpt_coefficient_mu 0.066
_exptl_absorpt_correction_T_max 1.00000
_exptl_absorpt_correction_T_min 0.40037
_exptl_absorpt_correction_type multi-scan
_exptl_absorpt_process_details
;
CrysAlisPro 1.171.39.29d (Rigaku Oxford Diffraction, 2017)
Empirical absorption correction using spherical harmonics,
 implemented in SCALE3 ABSPACK scaling algorithm.
;
_exptl_crystal_colour colourless
_exptl_crystal_colour_primary colourless
_exptl_crystal_density_diffrn 1.117
_exptl_crystal_description block
_exptl_crystal_F_000 556
_exptl_crystal_size_max 0.26
_exptl_crystal_size_mid 0.21
_exptl_crystal_size_min 0.17
_refine_diff_density_max 0.309
_refine_diff_density_min -0.376
_refine_diff_density_rms 0.066
_refine_ls_extinction_method none
_refine_ls_goodness_of_fit_ref 1.193
_refine_ls_hydrogen_treatment constr
_refine_ls_matrix_type full
_refine_ls_number_parameters 177
_refine_ls_number_reflns 3482
_refine_ls_number_restraints 0
_refine_ls_restrained_S_all 1.193
_refine_ls_R_factor_all 0.0840
_refine_ls_R_factor_gt 0.0601
_refine_ls_shift/su_max 0.000
_refine_ls_shift/su_mean 0.000
_refine_ls_structure_factor_coef Fsqd
_refine_ls_weighting_details 'w=1/[\s^2^(Fo^2^)+(0.0980P)^2^+0.0240P] where P=(Fo^2^+2Fc^2^)/3'
_refine_ls_weighting_scheme calc
_refine_ls_wR_factor_gt 0.1645
_refine_ls_wR_factor_ref 0.1934
_reflns_Friedel_coverage 0.000
_reflns_number_gt 2453
_reflns_number_total 3482
_reflns_threshold_expression 'I > 2\s(I)'
_cod_data_source_file d0sc03622f2.cif
_cod_data_source_block aj1409-1
_cod_database_code 1559250
_shelx_shelxl_version_number 2017/1
_chemical_oxdiff_formula 'C H N'
_shelx_space_group_comment
;
The symmetry employed for this shelxl refinement is uniquely defined
by the following loop, which should always be used as a source of
symmetry information in preference to the above space-group names.
They are only intended as comments.
;
_shelx_estimated_absorpt_t_max 0.989
_shelx_estimated_absorpt_t_min 0.983
_reflns_odcompleteness_completeness 99.41
_reflns_odcompleteness_iscentric 1
_reflns_odcompleteness_theta 26.32
_olex2_refinement_description
;
1. Fixed Uiso
 At 1.2 times of:
  All C(H) groups
 At 1.5 times of:
  All C(H,H,H) groups
2.a Ternary CH refined with riding coordinates:
 C15(H15), C12(H12)
2.b Aromatic/amide H refined with riding coordinates:
 C9(H9), C6(H6), C4(H4), C10(H10), C3(H3), C7(H7)
2.c Idealised Me refined as rotating group:
 C16(H16A,H16B,H16C), C17(H17A,H17B,H17C), C13(H13A,H13B,H13C), C14(H14A,H14B,
 H14C), C11(H11A,H11B,H11C)
;
_olex2_submission_special_instructions 'No special instructions were received'
_oxdiff_exptl_absorpt_empirical_details
;
Empirical correction (ABSPACK) includes:
- Absorption correction using spherical harmonics
- Frame scaling
;
_oxdiff_exptl_absorpt_empirical_full_max 2.195
_oxdiff_exptl_absorpt_empirical_full_min 0.545

loop_
_space_group_symop_operation_xyz
'x, y, z'
'-x+1/2, y+1/2, -z+1/2'
'-x, -y, -z'
'x-1/2, -y-1/2, z-1/2'

loop_
_atom_site_label
_atom_site_type_symbol
_atom_site_fract_x
_atom_site_fract_y
_atom_site_fract_z
_atom_site_U_iso_or_equiv
_atom_site_adp_type
_atom_site_occupancy
_atom_site_site_symmetry_order
_atom_site_calc_flag
_atom_site_refinement_flags_posn
_atom_site_refinement_flags_adp
_atom_site_refinement_flags_occupancy
_atom_site_disorder_assembly
_atom_site_disorder_group
N2 N 0.6558(2) 0.64749(6) 0.46660(13) 0.0244(4) Uani 1 1 d . . . . .
C5 C 0.2221(2) 0.57614(6) 0.82997(15) 0.0200(4) Uani 1 1 d . . . . .
C8 C 0.1069(2) 0.53756(7) 0.91724(16) 0.0202(4) Uani 1 1 d . . . . .
C9 C 0.1665(3) 0.53106(7) 1.04965(16) 0.0234(4) Uani 1 1 d . . . . .
H9 H 0.279112 0.551733 1.084067 0.028 Uiso 1 1 calc R . . . .
C6 C 0.1276(2) 0.60276(7) 0.71948(16) 0.0233(4) Uani 1 1 d . . . . .
H6 H -0.011211 0.598039 0.703154 0.028 Uiso 1 1 calc R . . . .
C4 C 0.4292(2) 0.58596(7) 0.85357(16) 0.0233(4) Uani 1 1 d . . . . .
H4 H 0.495667 0.569628 0.927645 0.028 Uiso 1 1 calc R . . . .
N1 N 0.5727(3) 0.73512(7) 0.56142(17) 0.0488(6) Uani 1 1 d . . . . .
C2 C 0.4430(2) 0.64405(7) 0.65581(16) 0.0218(4) Uani 1 1 d . . . . .
C10 C -0.0611(2) 0.50555(7) 0.86970(16) 0.0227(4) Uani 1 1 d . . . . .
H10 H -0.103473 0.508822 0.781815 0.027 Uiso 1 1 calc R . . . .
C3 C 0.5369(3) 0.61957(7) 0.76846(16) 0.0246(4) Uani 1 1 d . . . . .
H3 H 0.674468 0.625962 0.786723 0.029 Uiso 1 1 calc R . . . .
C1 C 0.5653(3) 0.67470(7) 0.55593(16) 0.0246(4) Uani 1 1 d . . . . .
C7 C 0.2358(3) 0.63595(7) 0.63388(16) 0.0240(4) Uani 1 1 d . . . . .
H7 H 0.169248 0.653070 0.560755 0.029 Uiso 1 1 calc R . . . .
C15 C 0.6338(3) 0.58294(7) 0.45240(16) 0.0249(4) Uani 1 1 d . . . . .
H15 H 0.601798 0.565411 0.536455 0.030 Uiso 1 1 calc R . . . .
C12 C 0.4807(3) 0.77088(8) 0.66109(17) 0.0306(4) Uani 1 1 d . . . . .
H12 H 0.409239 0.743421 0.716901 0.037 Uiso 1 1 calc R . . . .
C16 C 0.8308(3) 0.55735(8) 0.40919(19) 0.0331(5) Uani 1 1 d . . . . .
H16A H 0.860552 0.574059 0.326105 0.050 Uiso 1 1 calc GR . . . .
H16B H 0.818766 0.514892 0.401224 0.050 Uiso 1 1 calc GR . . . .
H16C H 0.938102 0.566862 0.472816 0.050 Uiso 1 1 calc GR . . . .
C17 C 0.4669(3) 0.56910(8) 0.3511(2) 0.0355(5) Uani 1 1 d . . . . .
H17A H 0.339662 0.581745 0.382268 0.053 Uiso 1 1 calc GR . . . .
H17B H 0.463122 0.527003 0.334984 0.053 Uiso 1 1 calc GR . . . .
H17C H 0.491526 0.589733 0.271409 0.053 Uiso 1 1 calc GR . . . .
C13 C 0.6345(4) 0.80363(11) 0.7480(2) 0.0571(7) Uani 1 1 d . . . . .
H13A H 0.730865 0.775793 0.786124 0.086 Uiso 1 1 calc GR . . . .
H13B H 0.567360 0.823653 0.816166 0.086 Uiso 1 1 calc GR . . . .
H13C H 0.703411 0.832330 0.697075 0.086 Uiso 1 1 calc GR . . . .
C14 C 0.3247(4) 0.81359(11) 0.6010(3) 0.0559(6) Uani 1 1 d . . . . .
H14A H 0.390963 0.843027 0.550568 0.084 Uiso 1 1 calc GR . . . .
H14B H 0.255137 0.832813 0.669205 0.084 Uiso 1 1 calc GR . . . .
H14C H 0.229028 0.792000 0.545156 0.084 Uiso 1 1 calc GR . . . .
C11 C 0.6886(5) 0.76503(9) 0.4640(3) 0.0616(8) Uani 1 1 d . . . . .
H11A H 0.828667 0.754146 0.476452 0.092 Uiso 1 1 calc GR . . . .
H11B H 0.675120 0.807357 0.473351 0.092 Uiso 1 1 calc GR . . . .
H11C H 0.638389 0.753325 0.377999 0.092 Uiso 1 1 calc GR . . . .

loop_
_atom_site_aniso_label
_atom_site_aniso_U_11
_atom_site_aniso_U_22
_atom_site_aniso_U_33
_atom_site_aniso_U_23
_atom_site_aniso_U_13
_atom_site_aniso_U_12
N2 0.0283(8) 0.0212(7) 0.0244(7) -0.0004(6) 0.0100(6) -0.0018(6)
C5 0.0235(8) 0.0168(7) 0.0207(8) -0.0017(6) 0.0087(7) -0.0001(6)
C8 0.0215(8) 0.0181(8) 0.0218(8) -0.0011(6) 0.0078(7) 0.0006(6)
C9 0.0228(8) 0.0241(8) 0.0239(9) -0.0033(7) 0.0059(7) -0.0041(7)
C6 0.0219(8) 0.0242(8) 0.0242(8) -0.0013(7) 0.0061(7) -0.0014(7)
C4 0.0235(8) 0.0241(8) 0.0228(8) 0.0012(7) 0.0051(7) 0.0003(7)
N1 0.0818(14) 0.0198(8) 0.0500(11) -0.0056(7) 0.0485(10) -0.0115(8)
C2 0.0261(9) 0.0176(7) 0.0227(8) -0.0018(6) 0.0105(7) -0.0018(7)
C10 0.0263(8) 0.0241(8) 0.0181(8) -0.0003(6) 0.0061(7) -0.0019(7)
C3 0.0209(8) 0.0252(8) 0.0284(9) -0.0015(7) 0.0082(7) -0.0031(7)
C1 0.0298(9) 0.0208(8) 0.0241(9) -0.0004(7) 0.0094(7) -0.0050(7)
C7 0.0284(9) 0.0218(8) 0.0222(8) 0.0014(6) 0.0053(7) -0.0014(7)
C15 0.0349(10) 0.0190(8) 0.0215(8) 0.0004(7) 0.0075(7) -0.0005(7)
C12 0.0415(11) 0.0226(8) 0.0292(9) -0.0041(7) 0.0150(8) -0.0042(8)
C16 0.0339(10) 0.0293(10) 0.0359(10) -0.0056(8) 0.0008(8) 0.0052(8)
C17 0.0321(10) 0.0261(9) 0.0483(12) -0.0053(8) 0.0024(9) -0.0032(8)
C13 0.0631(16) 0.0540(13) 0.0530(15) -0.0023(12) -0.0080(12) -0.0142(12)
C14 0.0566(14) 0.0499(13) 0.0611(16) -0.0008(12) 0.0022(12) 0.0047(11)
C11 0.104(2) 0.0221(10) 0.0647(15) -0.0034(10) 0.0587(15) -0.0137(11)

loop_
_atom_type_symbol
_atom_type_description
_atom_type_scat_dispersion_real
_atom_type_scat_dispersion_imag
_atom_type_scat_source
C C 0.0033 0.0016 'International Tables Vol C Tables 4.2.6.8 and 6.1.1.4'
H H 0.0000 0.0000 'International Tables Vol C Tables 4.2.6.8 and 6.1.1.4'
N N 0.0061 0.0033 'International Tables Vol C Tables 4.2.6.8 and 6.1.1.4'

loop_
_geom_angle_atom_site_label_1
_geom_angle_atom_site_label_2
_geom_angle_atom_site_label_3
_geom_angle
_geom_angle_site_symmetry_1
_geom_angle_site_symmetry_3
_geom_angle_publ_flag
C1 N2 C15 119.80(14) . . ?
C6 C5 C8 121.05(15) . . ?
C6 C5 C4 117.61(15) . . ?
C4 C5 C8 121.33(14) . . ?
C9 C8 C5 121.19(14) . . ?
C10 C8 C5 121.26(14) . . ?
C10 C8 C9 117.54(14) . . ?
C8 C9 H9 119.4 . . ?
C10 C9 C8 121.14(15) 3_567 . ?
C10 C9 H9 119.4 3_567 . ?
C5 C6 H6 119.3 . . ?
C7 C6 C5 121.38(16) . . ?
C7 C6 H6 119.3 . . ?
C5 C4 H4 119.6 . . ?
C3 C4 C5 120.90(15) . . ?
C3 C4 H4 119.6 . . ?
C1 N1 C12 124.30(14) . . ?
C1 N1 C11 116.84(15) . . ?
C11 N1 C12 118.80(15) . . ?
C3 C2 C1 120.76(15) . . ?
C7 C2 C3 118.21(15) . . ?
C7 C2 C1 120.89(15) . . ?
C8 C10 H10 119.3 . . ?
C9 C10 C8 121.33(15) 3_567 . ?
C9 C10 H10 119.3 3_567 . ?
C4 C3 C2 121.13(15) . . ?
C4 C3 H3 119.4 . . ?
C2 C3 H3 119.4 . . ?
N2 C1 N1 119.37(15) . . ?
N2 C1 C2 124.00(14) . . ?
N1 C1 C2 116.60(14) . . ?
C6 C7 C2 120.71(16) . . ?
C6 C7 H7 119.6 . . ?
C2 C7 H7 119.6 . . ?
N2 C15 H15 109.6 . . ?
N2 C15 C16 108.81(14) . . ?
N2 C15 C17 109.78(13) . . ?
C16 C15 H15 109.6 . . ?
C17 C15 H15 109.6 . . ?
C17 C15 C16 109.32(14) . . ?
N1 C12 H12 107.2 . . ?
N1 C12 C13 112.80(18) . . ?
N1 C12 C14 111.51(17) . . ?
C13 C12 H12 107.2 . . ?
C13 C12 C14 110.68(17) . . ?
C14 C12 H12 107.2 . . ?
C15 C16 H16A 109.5 . . ?
C15 C16 H16B 109.5 . . ?
C15 C16 H16C 109.5 . . ?
H16A C16 H16B 109.5 . . ?
H16A C16 H16C 109.5 . . ?
H16B C16 H16C 109.5 . . ?
C15 C17 H17A 109.5 . . ?
C15 C17 H17B 109.5 . . ?
C15 C17 H17C 109.5 . . ?
H17A C17 H17B 109.5 . . ?
H17A C17 H17C 109.5 . . ?
H17B C17 H17C 109.5 . . ?
C12 C13 H13A 109.5 . . ?
C12 C13 H13B 109.5 . . ?
C12 C13 H13C 109.5 . . ?
H13A C13 H13B 109.5 . . ?
H13A C13 H13C 109.5 . . ?
H13B C13 H13C 109.5 . . ?
C12 C14 H14A 109.5 . . ?
C12 C14 H14B 109.5 . . ?
C12 C14 H14C 109.5 . . ?
H14A C14 H14B 109.5 . . ?
H14A C14 H14C 109.5 . . ?
H14B C14 H14C 109.5 . . ?
N1 C11 H11A 109.5 . . ?
N1 C11 H11B 109.5 . . ?
N1 C11 H11C 109.5 . . ?
H11A C11 H11B 109.5 . . ?
H11A C11 H11C 109.5 . . ?
H11B C11 H11C 109.5 . . ?

loop_
_geom_bond_atom_site_label_1
_geom_bond_atom_site_label_2
_geom_bond_distance
_geom_bond_site_symmetry_2
_geom_bond_publ_flag
N2 C1 1.277(2) . ?
N2 C15 1.464(2) . ?
C5 C8 1.485(2) . ?
C5 C6 1.395(2) . ?
C5 C4 1.396(2) . ?
C8 C9 1.398(2) . ?
C8 C10 1.388(2) . ?
C9 H9 0.9300 . ?
C9 C10 1.382(2) 3_567 ?
C6 H6 0.9300 . ?
C6 C7 1.381(2) . ?
C4 H4 0.9300 . ?
C4 C3 1.381(2) . ?
N1 C1 1.359(2) . ?
N1 C12 1.458(2) . ?
N1 C11 1.456(2) . ?
C2 C3 1.392(2) . ?
C2 C1 1.506(2) . ?
C2 C7 1.388(2) . ?
C10 H10 0.9300 . ?
C3 H3 0.9300 . ?
C7 H7 0.9300 . ?
C15 H15 0.9800 . ?
C15 C16 1.513(3) . ?
C15 C17 1.503(3) . ?
C12 H12 0.9800 . ?
C12 C13 1.505(3) . ?
C12 C14 1.514(3) . ?
C16 H16A 0.9600 . ?
C16 H16B 0.9600 . ?
C16 H16C 0.9600 . ?
C17 H17A 0.9600 . ?
C17 H17B 0.9600 . ?
C17 H17C 0.9600 . ?
C13 H13A 0.9600 . ?
C13 H13B 0.9600 . ?
C13 H13C 0.9600 . ?
C14 H14A 0.9600 . ?
C14 H14B 0.9600 . ?
C14 H14C 0.9600 . ?
C11 H11A 0.9600 . ?
C11 H11B 0.9600 . ?
C11 H11C 0.9600 . ?
